data_1568089
loop_
_publ_author_name
'Johnson, Alice'
'Olelewe, Chibuzor'
'Kim, Jong Hyun'
'Northcote-Smith, Joshua'
'Mertens, R. Tyler'
'Passeri, Ginevra'
'Singh, Kuldip'
'Awuah, Samuel G.'
'Suntharalingam, Kogularamanan'

_publ_section_title
;
 The anti-breast cancer stem cell properties of gold(i)-non-steroidal
 anti-inflammatory drug complexes.
;
_journal_issue 3
_journal_name_full 'Chemical science'
_journal_page_first 557
_journal_page_last 565
_journal_paper_doi 10.1039/d2sc04707a
_journal_volume 14
_journal_year 2023
_chemical_formula_moiety 'C31 H22 Au F2 O3 P'
_chemical_formula_sum 'C31 H22 Au F2 O3 P'
_chemical_formula_weight 708.42
_space_group_crystal_system monoclinic
_space_group_IT_number 14
_space_group_name_Hall '-P 2yn'
_space_group_name_H-M_alt 'P 1 21/n 1'
_atom_sites_solution_hydrogens geom
_audit_creation_method SHELXL-2018/3
_audit_update_record
;
2022-05-30 deposited with the CCDC.	2022-12-12 downloaded from the CCDC.
;
_cell_angle_alpha 90
_cell_angle_beta 100.801(5)
_cell_angle_gamma 90
_cell_formula_units_Z 4
_cell_length_a 11.632(3)
_cell_length_b 11.016(3)
_cell_length_c 20.856(5)
_cell_measurement_reflns_used 787
_cell_measurement_temperature 150(2)
_cell_measurement_theta_max 25.924
_cell_measurement_theta_min 2.631
_cell_volume 2625.1(12)
_computing_cell_refinement 'Bruker SMART'
_computing_data_collection 'Bruker SMART'
_computing_data_reduction 'Bruker SHELXTL'
_computing_molecular_graphics 'Bruker SHELXTL'
_computing_publication_material 'Bruker SHELXTL'
_computing_structure_refinement 'SHELXL-2018/3 (Sheldrick, 2018)'
_computing_structure_solution 'Bruker SHELXTL'
_diffrn_ambient_temperature 150(2)
_diffrn_measured_fraction_theta_full 1.000
_diffrn_measured_fraction_theta_max 0.999
_diffrn_measurement_device_type 'Bruker Apex 2000 CCD area detector'
_diffrn_measurement_method 'phi and omega scans'
_diffrn_radiation_type MoK\a
_diffrn_radiation_wavelength 0.71073
_diffrn_reflns_av_R_equivalents 0.1375
_diffrn_reflns_av_unetI/netI 0.1031
_diffrn_reflns_Laue_measured_fraction_full 1.000
_diffrn_reflns_Laue_measured_fraction_max 0.999
_diffrn_reflns_limit_h_max 14
_diffrn_reflns_limit_h_min -14
_diffrn_reflns_limit_k_max 13
_diffrn_reflns_limit_k_min -13
_diffrn_reflns_limit_l_max 25
_diffrn_reflns_limit_l_min -25
_diffrn_reflns_number 19994
_diffrn_reflns_point_group_measured_fraction_full 1.000
_diffrn_reflns_point_group_measured_fraction_max 0.999
_diffrn_reflns_theta_full 25.242
_diffrn_reflns_theta_max 25.996
_diffrn_reflns_theta_min 1.871
_exptl_absorpt_coefficient_mu 5.711
_exptl_absorpt_correction_T_max 0.831
_exptl_absorpt_correction_T_min 0.208
_exptl_absorpt_correction_type empirical
_exptl_absorpt_process_details
;
absorption correction based on 6798 reflections(SADABS);Rint 0.1723 before
correction and 0.0722 after.
;
_exptl_crystal_colour colourless
_exptl_crystal_density_diffrn 1.793
_exptl_crystal_description plate
_exptl_crystal_F_000 1376
_exptl_crystal_size_max 0.32
_exptl_crystal_size_mid 0.19
_exptl_crystal_size_min 0.06
_refine_diff_density_max 1.765
_refine_diff_density_min -1.358
_refine_diff_density_rms 0.174
_refine_ls_extinction_method none
_refine_ls_goodness_of_fit_ref 0.923
_refine_ls_hydrogen_treatment constr
_refine_ls_matrix_type full
_refine_ls_number_parameters 344
_refine_ls_number_reflns 5156
_refine_ls_number_restraints 0
_refine_ls_restrained_S_all 0.923
_refine_ls_R_factor_all 0.0811
_refine_ls_R_factor_gt 0.0520
_refine_ls_shift/su_max 0.001
_refine_ls_shift/su_mean 0.000
_refine_ls_structure_factor_coef Fsqd
_refine_ls_weighting_details 'w=1/[\s^2^(Fo^2^)+(0.0371P)^2^] where P=(Fo^2^+2Fc^2^)/3'
_refine_ls_weighting_scheme calc
_refine_ls_wR_factor_gt 0.0944
_refine_ls_wR_factor_ref 0.1035
_reflns_Friedel_coverage 0.000
_reflns_number_gt 3555
_reflns_number_total 5156
_reflns_threshold_expression 'I > 2\s(I)'
_cod_data_source_file d2sc04707a2.cif
_cod_data_source_block 21030
_cod_depositor_comments 'Adding full bibliography for 1568086--1568093.cif.'
_cod_original_cell_volume 2625.0(11)
_cod_original_sg_symbol_H-M 'P 21/n'
_cod_database_code 1568089
_shelx_shelxl_version_number 2018/3
_shelx_space_group_comment
; 
The symmetry employed for this shelxl refinement is uniquely defined 
by the following loop, which should always be used as a source of 
symmetry information in preference to the above space-group names. 
They are only intended as comments. 
;

loop_
_space_group_symop_operation_xyz
'x, y, z'
'-x+1/2, y+1/2, -z+1/2'
'-x, -y, -z'
'x-1/2, -y-1/2, z-1/2'

loop_
_atom_site_label
_atom_site_type_symbol
_atom_site_fract_x
_atom_site_fract_y
_atom_site_fract_z
_atom_site_U_iso_or_equiv
_atom_site_adp_type
_atom_site_occupancy
_atom_site_site_symmetry_order
_atom_site_calc_flag
_atom_site_refinement_flags_posn
_atom_site_refinement_flags_adp
_atom_site_refinement_flags_occupancy
_atom_site_disorder_assembly
_atom_site_disorder_group
Au1 Au 0.50448(2) 0.87799(3) 0.11073(2) 0.04041(12) Uani 1 1 d . . . . .
F1 F 0.9098(4) 0.6581(4) -0.0003(2) 0.0537(13) Uani 1 1 d . . . . .
F2 F 1.3047(5) 0.6545(6) -0.0162(4) 0.107(2) Uani 1 1 d . . . . .
O1 O 0.6486(4) 0.7679(6) 0.1195(2) 0.0470(14) Uani 1 1 d . . . . .
O2 O 0.5986(5) 0.6694(5) 0.2028(3) 0.0548(16) Uani 1 1 d . . . . .
O3 O 0.7239(6) 0.4904(6) 0.2541(3) 0.0590(17) Uani 1 1 d . . . . .
H3 H 0.665117 0.536049 0.246764 0.088 Uiso 1 1 calc R U . . .
P1 P 0.35932(16) 1.0103(2) 0.09366(9) 0.0362(5) Uani 1 1 d . . . . .
C1 C 0.6682(7) 0.6894(8) 0.1642(4) 0.0410(19) Uani 1 1 d . . . . .
C2 C 0.7775(6) 0.6163(7) 0.1697(3) 0.0356(17) Uani 1 1 d . . . . .
C3 C 0.7977(7) 0.5197(8) 0.2136(3) 0.046(2) Uani 1 1 d . . . . .
C4 C 0.8970(9) 0.4475(8) 0.2146(4) 0.056(2) Uani 1 1 d . . . . .
H4 H 0.910165 0.378748 0.242523 0.067 Uiso 1 1 calc R U . . .
C5 C 0.9756(7) 0.4764(8) 0.1752(4) 0.049(2) Uani 1 1 d . . . . .
H5 H 1.043808 0.428000 0.177378 0.058 Uiso 1 1 calc R U . . .
C6 C 0.9585(7) 0.5724(7) 0.1329(4) 0.0391(18) Uani 1 1 d . . . . .
C7 C 0.8578(6) 0.6423(7) 0.1304(3) 0.0325(16) Uani 1 1 d . . . . .
H7 H 0.844061 0.709111 0.101193 0.039 Uiso 1 1 calc R U . . .
C8 C 1.0491(7) 0.6037(7) 0.0929(4) 0.047(2) Uani 1 1 d . . . . .
C9 C 1.0249(7) 0.6442(7) 0.0294(4) 0.045(2) Uani 1 1 d . . . . .
C10 C 1.1076(9) 0.6614(8) -0.0088(5) 0.059(2) Uani 1 1 d . . . . .
H10 H 1.088184 0.687141 -0.053033 0.071 Uiso 1 1 calc R U . . .
C11 C 1.2228(9) 0.6381(9) 0.0225(6) 0.070(3) Uani 1 1 d . . . . .
C12 C 1.2535(9) 0.6046(10) 0.0844(6) 0.081(3) Uani 1 1 d . . . . .
H12 H 1.333485 0.593029 0.103547 0.097 Uiso 1 1 calc R U . . .
C13 C 1.1672(7) 0.5871(9) 0.1201(5) 0.061(3) Uani 1 1 d . . . . .
H13 H 1.188265 0.563036 0.164462 0.074 Uiso 1 1 calc R U . . .
C14 C 0.2642(6) 1.0090(8) 0.1538(3) 0.0366(18) Uani 1 1 d . . . . .
C15 C 0.2371(7) 0.8974(8) 0.1783(4) 0.047(2) Uani 1 1 d . . . . .
H15 H 0.270398 0.824964 0.165154 0.057 Uiso 1 1 calc R U . . .
C16 C 0.1603(7) 0.8927(9) 0.2225(4) 0.054(2) Uani 1 1 d . . . . .
H16 H 0.140280 0.816823 0.239144 0.065 Uiso 1 1 calc R U . . .
C17 C 0.1134(6) 0.9997(9) 0.2419(4) 0.048(2) Uani 1 1 d . . . . .
H17 H 0.063191 0.996729 0.272902 0.058 Uiso 1 1 calc R U . . .
C18 C 0.1387(6) 1.1092(9) 0.2169(4) 0.046(2) Uani 1 1 d . . . . .
H18 H 0.105084 1.181595 0.229887 0.056 Uiso 1 1 calc R U . . .
C19 C 0.2140(6) 1.1140(8) 0.1721(4) 0.0404(18) Uani 1 1 d . . . . .
H19 H 0.230840 1.189772 0.154197 0.048 Uiso 1 1 calc R U . . .
C20 C 0.2656(6) 0.9950(7) 0.0140(3) 0.0359(18) Uani 1 1 d . . . . .
C21 C 0.1569(7) 1.0486(8) 0.0001(4) 0.044(2) Uani 1 1 d . . . . .
H21 H 0.127419 1.091031 0.033212 0.053 Uiso 1 1 calc R U . . .
C22 C 0.0902(6) 1.0406(9) -0.0626(4) 0.053(2) Uani 1 1 d . . . . .
H22 H 0.014712 1.076727 -0.072167 0.063 Uiso 1 1 calc R U . . .
C23 C 0.1328(7) 0.9817(10) -0.1096(4) 0.063(3) Uani 1 1 d . . . . .
H23 H 0.088467 0.979760 -0.152717 0.076 Uiso 1 1 calc R U . . .
C24 C 0.2410(7) 0.9233(9) -0.0959(4) 0.058(3) Uani 1 1 d . . . . .
H24 H 0.267860 0.877786 -0.128875 0.070 Uiso 1 1 calc R U . . .
C25 C 0.3092(6) 0.9321(8) -0.0341(3) 0.045(2) Uani 1 1 d . . . . .
H25 H 0.384561 0.895744 -0.024627 0.055 Uiso 1 1 calc R U . . .
C26 C 0.4158(6) 1.1636(7) 0.0954(4) 0.0399(19) Uani 1 1 d . . . . .
C27 C 0.3892(7) 1.2452(8) 0.0453(4) 0.045(2) Uani 1 1 d . . . . .
H27 H 0.334527 1.223748 0.007201 0.054 Uiso 1 1 calc R U . . .
C28 C 0.4408(8) 1.3578(9) 0.0497(5) 0.062(3) Uani 1 1 d . . . . .
H28 H 0.423080 1.412860 0.014134 0.074 Uiso 1 1 calc R U . . .
C29 C 0.5190(8) 1.3919(9) 0.1060(5) 0.062(3) Uani 1 1 d . . . . .
H29 H 0.552864 1.470651 0.109989 0.074 Uiso 1 1 calc R U . . .
C30 C 0.5452(8) 1.3101(10) 0.1547(5) 0.062(3) Uani 1 1 d . . . . .
H30 H 0.599973 1.332222 0.192670 0.075 Uiso 1 1 calc R U . . .
C31 C 0.4973(7) 1.1987(9) 0.1518(4) 0.052(2) Uani 1 1 d . . . . .
H31 H 0.517790 1.143847 0.187303 0.063 Uiso 1 1 calc R U . . .

loop_
_atom_site_aniso_label
_atom_site_aniso_U_11
_atom_site_aniso_U_22
_atom_site_aniso_U_33
_atom_site_aniso_U_23
_atom_site_aniso_U_13
_atom_site_aniso_U_12
Au1 0.02718(15) 0.0557(2) 0.03901(17) -0.00857(16) 0.00795(11) 0.00280(16)
F1 0.056(3) 0.061(3) 0.047(3) 0.014(2) 0.020(2) 0.015(3)
F2 0.085(4) 0.097(5) 0.167(6) -0.015(5) 0.094(5) -0.010(4)
O1 0.031(3) 0.066(4) 0.046(3) 0.003(3) 0.015(2) 0.017(3)
O2 0.047(3) 0.062(4) 0.066(4) -0.020(3) 0.036(3) -0.015(3)
O3 0.082(4) 0.067(5) 0.034(3) 0.002(3) 0.027(3) -0.017(4)
P1 0.0260(9) 0.0482(13) 0.0363(10) -0.0019(9) 0.0107(8) -0.0037(9)
C1 0.037(4) 0.053(5) 0.037(4) -0.014(4) 0.017(3) -0.008(4)
C2 0.035(4) 0.043(5) 0.028(4) -0.007(4) 0.004(3) -0.011(4)
C3 0.059(5) 0.053(6) 0.027(4) -0.007(4) 0.012(4) -0.017(5)
C4 0.091(7) 0.043(5) 0.030(4) 0.009(4) 0.003(4) 0.006(5)
C5 0.048(5) 0.051(5) 0.047(5) 0.008(4) 0.007(4) 0.015(4)
C6 0.035(4) 0.041(5) 0.041(4) 0.003(4) 0.008(3) 0.001(4)
C7 0.030(4) 0.033(4) 0.036(4) 0.003(3) 0.008(3) 0.003(3)
C8 0.039(4) 0.037(5) 0.066(5) -0.012(4) 0.016(4) 0.003(4)
C9 0.043(4) 0.036(5) 0.061(5) -0.003(4) 0.022(4) 0.005(4)
C10 0.073(7) 0.039(5) 0.074(6) 0.001(4) 0.039(5) 0.000(5)
C11 0.058(6) 0.049(6) 0.120(9) -0.008(6) 0.060(6) 0.000(5)
C12 0.042(5) 0.091(9) 0.113(9) -0.021(8) 0.022(6) 0.004(6)
C13 0.036(5) 0.063(7) 0.087(7) -0.012(5) 0.018(5) 0.007(5)
C14 0.026(4) 0.053(5) 0.032(4) 0.001(4) 0.007(3) 0.006(4)
C15 0.041(4) 0.054(6) 0.049(5) 0.011(4) 0.012(4) 0.012(4)
C16 0.041(5) 0.071(7) 0.055(5) 0.028(5) 0.021(4) 0.011(5)
C17 0.021(4) 0.084(7) 0.043(5) 0.008(5) 0.014(3) 0.002(4)
C18 0.025(4) 0.071(6) 0.044(4) -0.007(4) 0.010(3) 0.000(4)
C19 0.025(3) 0.050(5) 0.050(4) 0.004(4) 0.016(3) -0.003(4)
C20 0.025(4) 0.047(5) 0.036(4) 0.007(4) 0.007(3) -0.008(4)
C21 0.040(4) 0.053(5) 0.040(4) 0.003(4) 0.007(4) -0.006(4)
C22 0.026(4) 0.076(7) 0.056(5) 0.014(5) 0.009(4) -0.003(4)
C23 0.036(5) 0.120(9) 0.033(4) 0.005(5) 0.005(4) -0.011(6)
C24 0.046(5) 0.100(8) 0.030(4) -0.002(4) 0.010(4) -0.004(5)
C25 0.029(4) 0.076(6) 0.034(4) -0.002(4) 0.012(3) -0.004(4)
C26 0.028(4) 0.051(5) 0.044(4) -0.004(4) 0.016(3) -0.001(4)
C27 0.038(4) 0.054(6) 0.048(5) -0.001(4) 0.022(4) 0.000(4)
C28 0.061(6) 0.053(6) 0.081(7) -0.008(5) 0.039(5) -0.014(5)
C29 0.057(6) 0.056(6) 0.083(7) -0.037(6) 0.042(5) -0.024(5)
C30 0.050(5) 0.065(7) 0.079(7) -0.033(6) 0.031(5) -0.022(5)
C31 0.035(4) 0.066(6) 0.057(5) -0.020(5) 0.011(4) -0.008(4)

loop_
_atom_type_symbol
_atom_type_description
_atom_type_scat_dispersion_real
_atom_type_scat_dispersion_imag
_atom_type_scat_source
C C 0.0033 0.0016 'International Tables Vol C Tables 4.2.6.8 and 6.1.1.4'
H H 0.0000 0.0000 'International Tables Vol C Tables 4.2.6.8 and 6.1.1.4'
O O 0.0106 0.0060 'International Tables Vol C Tables 4.2.6.8 and 6.1.1.4'
F F 0.0171 0.0103 'International Tables Vol C Tables 4.2.6.8 and 6.1.1.4'
P P 0.1023 0.0942 'International Tables Vol C Tables 4.2.6.8 and 6.1.1.4'
Au Au -2.0133 8.8022 'International Tables Vol C Tables 4.2.6.8 and 6.1.1.4'

loop_
_geom_angle_atom_site_label_1
_geom_angle_atom_site_label_2
_geom_angle_atom_site_label_3
_geom_angle
_geom_angle_site_symmetry_1
_geom_angle_site_symmetry_3
_geom_angle_publ_flag
O1 Au1 P1 173.20(17) . . ?
C1 O1 Au1 120.3(5) . . ?
C3 O3 H3 109.5 . . ?
C26 P1 C20 104.9(4) . . ?
C26 P1 C14 105.0(4) . . ?
C20 P1 C14 106.9(3) . . ?
C26 P1 Au1 110.4(2) . . ?
C20 P1 Au1 113.4(3) . . ?
C14 P1 Au1 115.4(3) . . ?
O1 C1 O2 122.8(8) . . ?
O1 C1 C2 117.5(6) . . ?
O2 C1 C2 119.7(8) . . ?
C7 C2 C3 119.9(7) . . ?
C7 C2 C1 120.2(7) . . ?
C3 C2 C1 119.9(7) . . ?
O3 C3 C2 123.0(8) . . ?
O3 C3 C4 118.3(8) . . ?
C2 C3 C4 118.7(7) . . ?
C5 C4 C3 119.9(8) . . ?
C5 C4 H4 120.0 . . ?
C3 C4 H4 120.0 . . ?
C6 C5 C4 122.1(8) . . ?
C6 C5 H5 118.9 . . ?
C4 C5 H5 118.9 . . ?
C5 C6 C7 118.0(7) . . ?
C5 C6 C8 120.3(7) . . ?
C7 C6 C8 121.6(7) . . ?
C2 C7 C6 121.3(7) . . ?
C2 C7 H7 119.3 . . ?
C6 C7 H7 119.3 . . ?
C9 C8 C13 116.2(8) . . ?
C9 C8 C6 124.8(7) . . ?
C13 C8 C6 118.9(8) . . ?
C10 C9 C8 124.4(8) . . ?
C10 C9 F1 116.8(8) . . ?
C8 C9 F1 118.4(7) . . ?
C9 C10 C11 114.6(9) . . ?
C9 C10 H10 122.7 . . ?
C11 C10 H10 122.7 . . ?
C12 C11 F2 121.3(10) . . ?
C12 C11 C10 124.4(9) . . ?
F2 C11 C10 114.3(11) . . ?
C11 C12 C13 118.5(9) . . ?
C11 C12 H12 120.8 . . ?
C13 C12 H12 120.8 . . ?
C12 C13 C8 121.7(10) . . ?
C12 C13 H13 119.1 . . ?
C8 C13 H13 119.1 . . ?
C19 C14 C15 120.2(7) . . ?
C19 C14 P1 121.8(6) . . ?
C15 C14 P1 117.9(6) . . ?
C14 C15 C16 119.4(8) . . ?
C14 C15 H15 120.3 . . ?
C16 C15 H15 120.3 . . ?
C17 C16 C15 119.5(8) . . ?
C17 C16 H16 120.2 . . ?
C15 C16 H16 120.2 . . ?
C18 C17 C16 120.9(8) . . ?
C18 C17 H17 119.6 . . ?
C16 C17 H17 119.6 . . ?
C17 C18 C19 119.7(8) . . ?
C17 C18 H18 120.2 . . ?
C19 C18 H18 120.2 . . ?
C14 C19 C18 120.2(8) . . ?
C14 C19 H19 119.9 . . ?
C18 C19 H19 119.9 . . ?
C21 C20 C25 120.5(7) . . ?
C21 C20 P1 121.6(6) . . ?
C25 C20 P1 117.9(5) . . ?
C20 C21 C22 120.0(8) . . ?
C20 C21 H21 120.0 . . ?
C22 C21 H21 120.0 . . ?
C23 C22 C21 119.8(8) . . ?
C23 C22 H22 120.1 . . ?
C21 C22 H22 120.1 . . ?
C22 C23 C24 121.1(7) . . ?
C22 C23 H23 119.5 . . ?
C24 C23 H23 119.5 . . ?
C25 C24 C23 119.7(8) . . ?
C25 C24 H24 120.1 . . ?
C23 C24 H24 120.1 . . ?
C24 C25 C20 118.9(8) . . ?
C24 C25 H25 120.6 . . ?
C20 C25 H25 120.6 . . ?
C27 C26 C31 118.3(8) . . ?
C27 C26 P1 124.6(6) . . ?
C31 C26 P1 117.0(6) . . ?
C26 C27 C28 120.6(8) . . ?
C26 C27 H27 119.7 . . ?
C28 C27 H27 119.7 . . ?
C27 C28 C29 120.4(9) . . ?
C27 C28 H28 119.8 . . ?
C29 C28 H28 119.8 . . ?
C30 C29 C28 118.3(9) . . ?
C30 C29 H29 120.9 . . ?
C28 C29 H29 120.9 . . ?
C31 C30 C29 122.9(10) . . ?
C31 C30 H30 118.6 . . ?
C29 C30 H30 118.6 . . ?
C30 C31 C26 119.5(9) . . ?
C30 C31 H31 120.3 . . ?
C26 C31 H31 120.3 . . ?

loop_
_geom_bond_atom_site_label_1
_geom_bond_atom_site_label_2
_geom_bond_distance
_geom_bond_site_symmetry_2
_geom_bond_publ_flag
Au1 O1 2.049(5) . ?
Au1 P1 2.208(2) . ?
F1 C9 1.375(9) . ?
F2 C11 1.371(10) . ?
O1 C1 1.261(9) . ?
O2 C1 1.263(8) . ?
O3 C3 1.351(9) . ?
O3 H3 0.8400 . ?
P1 C26 1.810(8) . ?
P1 C20 1.817(7) . ?
P1 C14 1.822(7) . ?
C1 C2 1.491(11) . ?
C2 C7 1.383(9) . ?
C2 C3 1.394(11) . ?
C3 C4 1.399(12) . ?
C4 C5 1.377(11) . ?
C4 H4 0.9500 . ?
C5 C6 1.368(11) . ?
C5 H5 0.9500 . ?
C6 C7 1.395(10) . ?
C6 C8 1.501(11) . ?
C7 H7 0.9500 . ?
C8 C9 1.374(11) . ?
C8 C13 1.397(11) . ?
C9 C10 1.373(11) . ?
C10 C11 1.400(14) . ?
C10 H10 0.9500 . ?
C11 C12 1.325(14) . ?
C12 C13 1.371(14) . ?
C12 H12 0.9500 . ?
C13 H13 0.9500 . ?
C14 C19 1.380(10) . ?
C14 C15 1.390(11) . ?
C15 C16 1.400(11) . ?
C15 H15 0.9500 . ?
C16 C17 1.390(12) . ?
C16 H16 0.9500 . ?
C17 C18 1.368(11) . ?
C17 H17 0.9500 . ?
C18 C19 1.396(10) . ?
C18 H18 0.9500 . ?
C19 H19 0.9500 . ?
C20 C21 1.376(10) . ?
C20 C25 1.390(10) . ?
C21 C22 1.392(10) . ?
C21 H21 0.9500 . ?
C22 C23 1.345(11) . ?
C22 H22 0.9500 . ?
C23 C24 1.395(12) . ?
C23 H23 0.9500 . ?
C24 C25 1.385(10) . ?
C24 H24 0.9500 . ?
C25 H25 0.9500 . ?
C26 C27 1.369(11) . ?
C26 C31 1.420(10) . ?
C27 C28 1.374(11) . ?
C27 H27 0.9500 . ?
C28 C29 1.396(12) . ?
C28 H28 0.9500 . ?
C29 C30 1.348(13) . ?
C29 H29 0.9500 . ?
C30 C31 1.346(12) . ?
C30 H30 0.9500 . ?
C31 H31 0.9500 . ?

loop_
_geom_hbond_atom_site_label_D
_geom_hbond_atom_site_label_H
_geom_hbond_atom_site_label_A
_geom_hbond_distance_DH
_geom_hbond_distance_HA
_geom_hbond_distance_DA
_geom_hbond_angle_DHA
_geom_hbond_site_symmetry_A
_geom_hbond_publ_flag
O3 H3 O2 0.84 1.83 2.565(9) 145.9 . yes

loop_
_geom_torsion_atom_site_label_1
_geom_torsion_atom_site_label_2
_geom_torsion_atom_site_label_3
_geom_torsion_atom_site_label_4
_geom_torsion
_geom_torsion_site_symmetry_1
_geom_torsion_site_symmetry_2
_geom_torsion_site_symmetry_3
_geom_torsion_site_symmetry_4
_geom_torsion_publ_flag
Au1 O1 C1 O2 4.3(10) . . . . ?
Au1 O1 C1 C2 -177.2(5) . . . . ?
O1 C1 C2 C7 5.4(10) . . . . ?
O2 C1 C2 C7 -176.1(7) . . . . ?
O1 C1 C2 C3 -173.2(7) . . . . ?
O2 C1 C2 C3 5.3(11) . . . . ?
C7 C2 C3 O3 178.9(7) . . . . ?
C1 C2 C3 O3 -2.5(11) . . . . ?
C7 C2 C3 C4 -2.8(11) . . . . ?
C1 C2 C3 C4 175.7(7) . . . . ?
O3 C3 C4 C5 -178.4(7) . . . . ?
C2 C3 C4 C5 3.3(12) . . . . ?
C3 C4 C5 C6 -1.9(13) . . . . ?
C4 C5 C6 C7 0.1(12) . . . . ?
C4 C5 C6 C8 177.3(8) . . . . ?
C3 C2 C7 C6 1.0(11) . . . . ?
C1 C2 C7 C6 -177.5(7) . . . . ?
C5 C6 C7 C2 0.4(11) . . . . ?
C8 C6 C7 C2 -176.8(7) . . . . ?
C5 C6 C8 C9 142.5(9) . . . . ?
C7 C6 C8 C9 -40.4(12) . . . . ?
C5 C6 C8 C13 -34.9(11) . . . . ?
C7 C6 C8 C13 142.2(8) . . . . ?
C13 C8 C9 C10 4.1(12) . . . . ?
C6 C8 C9 C10 -173.4(8) . . . . ?
C13 C8 C9 F1 177.8(7) . . . . ?
C6 C8 C9 F1 0.4(12) . . . . ?
C8 C9 C10 C11 -2.0(13) . . . . ?
F1 C9 C10 C11 -175.8(7) . . . . ?
C9 C10 C11 C12 -1.5(15) . . . . ?
C9 C10 C11 F2 179.5(8) . . . . ?
F2 C11 C12 C13 -178.6(9) . . . . ?
C10 C11 C12 C13 2.5(17) . . . . ?
C11 C12 C13 C8 -0.1(16) . . . . ?
C9 C8 C13 C12 -3.0(13) . . . . ?
C6 C8 C13 C12 174.6(9) . . . . ?
C26 P1 C14 C19 23.6(7) . . . . ?
C20 P1 C14 C19 -87.5(7) . . . . ?
Au1 P1 C14 C19 145.4(5) . . . . ?
C26 P1 C14 C15 -160.3(6) . . . . ?
C20 P1 C14 C15 88.6(6) . . . . ?
Au1 P1 C14 C15 -38.5(6) . . . . ?
C19 C14 C15 C16 -1.2(11) . . . . ?
P1 C14 C15 C16 -177.3(6) . . . . ?
C14 C15 C16 C17 -0.8(12) . . . . ?
C15 C16 C17 C18 1.9(12) . . . . ?
C16 C17 C18 C19 -1.1(11) . . . . ?
C15 C14 C19 C18 2.0(11) . . . . ?
P1 C14 C19 C18 178.0(5) . . . . ?
C17 C18 C19 C14 -0.9(11) . . . . ?
C26 P1 C20 C21 -74.9(7) . . . . ?
C14 P1 C20 C21 36.3(8) . . . . ?
Au1 P1 C20 C21 164.6(6) . . . . ?
C26 P1 C20 C25 102.1(7) . . . . ?
C14 P1 C20 C25 -146.8(6) . . . . ?
Au1 P1 C20 C25 -18.5(7) . . . . ?
C25 C20 C21 C22 -0.4(12) . . . . ?
P1 C20 C21 C22 176.4(6) . . . . ?
C20 C21 C22 C23 -0.8(13) . . . . ?
C21 C22 C23 C24 2.9(15) . . . . ?
C22 C23 C24 C25 -3.9(15) . . . . ?
C23 C24 C25 C20 2.7(14) . . . . ?
C21 C20 C25 C24 -0.6(13) . . . . ?
P1 C20 C25 C24 -177.6(7) . . . . ?
C20 P1 C26 C27 0.1(7) . . . . ?
C14 P1 C26 C27 -112.4(7) . . . . ?
Au1 P1 C26 C27 122.6(6) . . . . ?
C20 P1 C26 C31 -177.1(6) . . . . ?
C14 P1 C26 C31 70.4(6) . . . . ?
Au1 P1 C26 C31 -54.6(6) . . . . ?
C31 C26 C27 C28 0.4(11) . . . . ?
P1 C26 C27 C28 -176.8(6) . . . . ?
C26 C27 C28 C29 -1.6(12) . . . . ?
C27 C28 C29 C30 2.2(13) . . . . ?
C28 C29 C30 C31 -1.6(13) . . . . ?
C29 C30 C31 C26 0.4(13) . . . . ?
C27 C26 C31 C30 0.3(11) . . . . ?
P1 C26 C31 C30 177.6(6) . . . . ?
